data_4326346
loop_
_publ_author_name
'Hana Va\<nk\'atov\'a'
'Lies Broeckaert'
'Frank De Proft'
'Roman Olejn\'ik'
'Jan Turek'
'Zde\<nka Pad\<elkov\'a'
'Ale\<s R\%u\<zi\<cka'

_publ_section_title
;
 Tetrylenes Chelated by Hybrid Amido-Amino Ligand: Derivatives of
 2-[(N,N-Dimethylamino)methyl]aniline
;
_journal_name_full 'Inorganic Chemistry'
_journal_page_first 9454
_journal_page_last 9464
_journal_paper_doi 10.1021/ic2011056
_journal_volume 50
_journal_year 2011
_chemical_formula_moiety 'C27 H28 Ge N2'
_chemical_formula_sum 'C27 H28 Ge N2'
_chemical_formula_weight 453.10
_chemical_name_systematic
; 
 ? 
;
_space_group_IT_number 2
_symmetry_cell_setting triclinic
_symmetry_space_group_name_Hall '-P 1'
_symmetry_space_group_name_H-M 'P -1'
_atom_sites_solution_hydrogens geom
_atom_sites_solution_primary direct
_atom_sites_solution_secondary difmap
_audit_creation_method SHELXL-97
_cell_angle_alpha 96.161(4)
_cell_angle_beta 94.939(4)
_cell_angle_gamma 112.501(4)
_cell_formula_units_Z 4
_cell_length_a 10.4391(6)
_cell_length_b 10.9790(4)
_cell_length_c 21.8049(10)
_cell_measurement_reflns_used 42599
_cell_measurement_temperature 150(1)
_cell_measurement_theta_max 27.1
_cell_measurement_theta_min 1
_cell_volume 2273.4(2)
_computing_cell_refinement 'COLLECT and DENZO'
_computing_data_collection 'COLLECT (Hooft, 1998) and DENZO (Otwinowski & Minor, 1997)'
_computing_data_reduction 'COLLECT and DENZO'
_computing_molecular_graphics 'PLATON (Spek, 2003)'
_computing_publication_material 'SHELXL-97 (Sheldrick, 1997)'
_computing_structure_refinement 'SHELXL-97 (Sheldrick, 1997)'
_computing_structure_solution 'SIR92 (Altomare et al., 1994)'
_diffrn_ambient_temperature 150(1)
_diffrn_detector_area_resol_mean 9.091
_diffrn_measured_fraction_theta_full 0.993
_diffrn_measured_fraction_theta_max 0.993
_diffrn_measurement_device_type 'Bruker Nonius KappaCCD area detector'
_diffrn_measurement_method '\f and \w scans to fill the Ewald sphere'
_diffrn_radiation_monochromator graphite
_diffrn_radiation_source 'fine-focus sealed tube'
_diffrn_radiation_type MoK\a
_diffrn_radiation_wavelength 0.71073
_diffrn_reflns_av_R_equivalents 0.0549
_diffrn_reflns_av_sigmaI/netI 0.0398
_diffrn_reflns_limit_h_max 13
_diffrn_reflns_limit_h_min -13
_diffrn_reflns_limit_k_max 14
_diffrn_reflns_limit_k_min -14
_diffrn_reflns_limit_l_max 28
_diffrn_reflns_limit_l_min -28
_diffrn_reflns_number 42566
_diffrn_reflns_theta_full 27.10
_diffrn_reflns_theta_max 27.10
_diffrn_reflns_theta_min 2.11
_diffrn_standards_number 0
_exptl_absorpt_coefficient_mu 1.363
_exptl_absorpt_correction_T_max 0.820
_exptl_absorpt_correction_T_min 0.714
_exptl_absorpt_correction_type integration
_exptl_absorpt_process_details
;
gaussian integration (Coppens, 1970)
;
_exptl_crystal_colour colourless
_exptl_crystal_density_diffrn 1.324
_exptl_crystal_description block
_exptl_crystal_F_000 944
_exptl_crystal_size_max 0.41
_exptl_crystal_size_mid 0.28
_exptl_crystal_size_min 0.28
_refine_diff_density_max 0.437
_refine_diff_density_min -0.458
_refine_diff_density_rms 0.072
_refine_ls_extinction_method none
_refine_ls_goodness_of_fit_ref 1.136
_refine_ls_hydrogen_treatment constr
_refine_ls_matrix_type full
_refine_ls_number_parameters 541
_refine_ls_number_reflns 10116
_refine_ls_number_restraints 0
_refine_ls_restrained_S_all 1.136
_refine_ls_R_factor_all 0.0597
_refine_ls_R_factor_gt 0.0380
_refine_ls_shift/su_max 0.001
_refine_ls_shift/su_mean 0.000
_refine_ls_structure_factor_coef Fsqd
_refine_ls_weighting_details 'calc w=1/[\s^2^(Fo^2^)+(0.0161P)^2^+2.3996P] where P=(Fo^2^+2Fc^2^)/3'
_refine_ls_weighting_scheme calc
_refine_ls_wR_factor_gt 0.0701
_refine_ls_wR_factor_ref 0.0796
_reflns_number_gt 8009
_reflns_number_total 10116
_reflns_threshold_expression >2sigma(I)
_cod_data_source_file ic2011056_si_001_03.cif
_cod_data_source_block 5
_cod_database_code 4326346

loop_
_symmetry_equiv_pos_as_xyz
'x, y, z'
'-x, -y, -z'

loop_
_atom_site_label
_atom_site_type_symbol
_atom_site_fract_x
_atom_site_fract_y
_atom_site_fract_z
_atom_site_U_iso_or_equiv
_atom_site_adp_type
_atom_site_occupancy
_atom_site_symmetry_multiplicity
_atom_site_calc_flag
_atom_site_refinement_flags
Ge1 Ge 0.80144(3) 0.79156(2) 0.645378(11) 0.01818(7) Uani 1 1 d .
Ge2 Ge 0.20755(3) 0.45722(2) 0.839854(11) 0.01952(7) Uani 1 1 d .
N1 N 0.7203(2) 0.61273(19) 0.61492(9) 0.0237(4) Uani 1 1 d .
H1 H 0.6977 0.5940 0.5751 0.028 Uiso 1 1 d R
C125 C 0.2051(3) 0.8886(3) 0.88323(14) 0.0367(7) Uani 1 1 d .
H125 H 0.2072 0.9744 0.8909 0.044 Uiso 1 1 d R
C110 C 0.0891(2) 0.3301(2) 0.88769(11) 0.0205(5) Uani 1 1 d .
C116 C 0.1534(3) 0.3869(2) 0.75184(11) 0.0239(5) Uani 1 1 d .
N4 N 0.6495(2) 0.70217(19) 0.91924(9) 0.0229(4) Uani 1 1 d .
N2 N 0.3923(2) 0.4943(2) 0.86451(10) 0.0256(5) Uani 1 1 d .
H2 H 0.4463 0.5776 0.8700 0.031 Uiso 1 1 d R
C16 C 1.0020(3) 0.8442(2) 0.66780(11) 0.0221(5) Uani 1 1 d .
C111 C 0.0595(3) 0.1938(2) 0.87470(12) 0.0287(6) Uani 1 1 d .
H111 H 0.0892 0.1614 0.8399 0.034 Uiso 1 1 d R
C106 C 0.4079(3) 0.2779(2) 0.84517(12) 0.0258(5) Uani 1 1 d .
H106 H 0.3256 0.2451 0.8171 0.031 Uiso 1 1 d R
C122 C 0.2015(2) 0.6319(2) 0.85856(11) 0.0212(5) Uani 1 1 d .
C10 C 0.7728(2) 0.8798(2) 0.57623(11) 0.0205(5) Uani 1 1 d .
C101 C 0.4598(2) 0.4097(2) 0.87547(11) 0.0210(5) Uani 1 1 d .
N3 N 0.6779(2) 0.4242(2) 0.50622(9) 0.0237(4) Uani 1 1 d .
C17 C 1.0595(3) 0.7490(3) 0.66338(11) 0.0267(5) Uani 1 1 d .
H17 H 1.0009 0.6594 0.6519 0.032 Uiso 1 1 d R
C22 C 0.7064(3) 0.8327(2) 0.71216(11) 0.0218(5) Uani 1 1 d .
C7 C 0.5704(3) 0.3498(2) 0.54296(11) 0.0243(5) Uani 1 1 d .
H7A H 0.5395 0.2554 0.5278 0.029 Uiso 1 1 d R
H7B H 0.4905 0.3735 0.5358 0.029 Uiso 1 1 d R
C20 C 1.2364(3) 1.0154(3) 0.69637(12) 0.0313(6) Uani 1 1 d .
H20 H 1.2956 1.1049 0.7074 0.038 Uiso 1 1 d R
C1 C 0.6895(2) 0.5026(2) 0.64579(11) 0.0223(5) Uani 1 1 d .
C2 C 0.6174(2) 0.3730(2) 0.61204(11) 0.0227(5) Uani 1 1 d .
C23 C 0.5760(3) 0.7405(3) 0.72155(11) 0.0250(5) Uani 1 1 d .
H23 H 0.5368 0.6573 0.6968 0.030 Uiso 1 1 d R
C27 C 0.7612(3) 0.9567(3) 0.74928(12) 0.0277(6) Uani 1 1 d .
H27 H 0.8473 1.0196 0.7434 0.033 Uiso 1 1 d R
C21 C 1.0929(3) 0.9779(3) 0.68444(11) 0.0258(5) Uani 1 1 d .
H21 H 1.0565 1.0432 0.6873 0.031 Uiso 1 1 d R
C24 C 0.5052(3) 0.7717(3) 0.76730(13) 0.0326(6) Uani 1 1 d .
H24 H 0.4195 0.7091 0.7737 0.039 Uiso 1 1 d R
C102 C 0.5843(2) 0.4581(2) 0.91776(11) 0.0214(5) Uani 1 1 d .
C26 C 0.6895(3) 0.9895(3) 0.79480(12) 0.0344(6) Uani 1 1 d .
H26 H 0.7274 1.0731 0.8192 0.041 Uiso 1 1 d R
C123 C 0.1136(3) 0.6722(3) 0.82138(12) 0.0309(6) Uani 1 1 d .
H123 H 0.0534 0.6130 0.7876 0.037 Uiso 1 1 d R
C117 C 0.2516(3) 0.3855(3) 0.71244(12) 0.0295(6) Uani 1 1 d .
H117 H 0.3458 0.4159 0.7284 0.035 Uiso 1 1 d R
C4 C 0.6180(3) 0.2800(3) 0.70798(13) 0.0323(6) Uani 1 1 d .
H4 H 0.5925 0.2059 0.7284 0.039 Uiso 1 1 d R
C107 C 0.6359(3) 0.5948(2) 0.95603(11) 0.0250(5) Uani 1 1 d .
H107A H 0.5714 0.5942 0.9856 0.030 Uiso 1 1 d R
H107B H 0.7262 0.6137 0.9795 0.030 Uiso 1 1 d R
C127 C 0.2897(3) 0.7232(3) 0.90901(12) 0.0272(5) Uani 1 1 d .
H127 H 0.3476 0.6980 0.9350 0.033 Uiso 1 1 d R
C13 C 0.7385(3) 1.0112(3) 0.47746(12) 0.0341(6) Uani 1 1 d .
H13 H 0.7274 1.0555 0.4446 0.041 Uiso 1 1 d R
C3 C 0.5833(3) 0.2648(2) 0.64431(12) 0.0285(6) Uani 1 1 d .
H3 H 0.5361 0.1794 0.6221 0.034 Uiso 1 1 d R
C115 C 0.0387(3) 0.3740(2) 0.93854(12) 0.0259(5) Uani 1 1 d .
H115 H 0.0552 0.4639 0.9473 0.031 Uiso 1 1 d R
C105 C 0.4770(3) 0.1960(3) 0.85635(12) 0.0290(6) Uani 1 1 d .
H105 H 0.4402 0.1083 0.8362 0.035 Uiso 1 1 d R
C12 C 0.6812(3) 1.0259(3) 0.53083(13) 0.0364(7) Uani 1 1 d .
H12 H 0.6313 1.0802 0.5340 0.044 Uiso 1 1 d R
C121 C 0.0128(3) 0.3392(3) 0.72597(13) 0.0314(6) Uani 1 1 d .
H121 H -0.0542 0.3376 0.7517 0.038 Uiso 1 1 d R
C108 C 0.7573(3) 0.7186(3) 0.87892(12) 0.0304(6) Uani 1 1 d .
H108A H 0.8457 0.7397 0.9037 0.037 Uiso 1 1 d R
H108B H 0.7639 0.7897 0.8556 0.037 Uiso 1 1 d R
H108C H 0.7330 0.6374 0.8507 0.037 Uiso 1 1 d R
C103 C 0.6527(3) 0.3739(3) 0.92683(12) 0.0279(6) Uani 1 1 d .
H103 H 0.7367 0.4067 0.9536 0.034 Uiso 1 1 d R
C6 C 0.7271(3) 0.5170(3) 0.71030(11) 0.0261(5) Uani 1 1 d .
H6 H 0.7776 0.6017 0.7328 0.031 Uiso 1 1 d R
C11 C 0.6979(3) 0.9602(3) 0.57996(12) 0.0284(6) Uani 1 1 d .
H11 H 0.6577 0.9697 0.6157 0.034 Uiso 1 1 d R
C114 C -0.0360(3) 0.2866(3) 0.97664(12) 0.0299(6) Uani 1 1 d .
H114 H -0.0695 0.3176 1.0104 0.036 Uiso 1 1 d R
C15 C 0.8292(3) 0.8665(3) 0.52204(12) 0.0315(6) Uani 1 1 d .
H15 H 0.8800 0.8132 0.5185 0.038 Uiso 1 1 d R
C104 C 0.6006(3) 0.2430(3) 0.89741(12) 0.0305(6) Uani 1 1 d .
H104 H 0.6473 0.1878 0.9050 0.037 Uiso 1 1 d R
C14 C 0.8115(3) 0.9308(3) 0.47262(13) 0.0369(7) Uani 1 1 d .
H14 H 0.8494 0.9199 0.4364 0.044 Uiso 1 1 d R
C113 C -0.0600(3) 0.1537(3) 0.96377(12) 0.0288(6) Uani 1 1 d .
H113 H -0.1075 0.0954 0.9899 0.035 Uiso 1 1 d R
C126 C 0.2921(3) 0.8511(3) 0.92126(14) 0.0342(6) Uani 1 1 d .
H126 H 0.3522 0.9111 0.9549 0.041 Uiso 1 1 d R
C109 C 0.6801(3) 0.8261(3) 0.96044(13) 0.0325(6) Uani 1 1 d .
H109A H 0.6071 0.8141 0.9860 0.039 Uiso 1 1 d R
H109B H 0.6852 0.8950 0.9359 0.039 Uiso 1 1 d R
H109C H 0.7679 0.8512 0.9864 0.039 Uiso 1 1 d R
C19 C 1.2914(3) 0.9191(3) 0.69213(13) 0.0337(6) Uani 1 1 d .
H19 H 1.3877 0.9441 0.7001 0.040 Uiso 1 1 d R
C124 C 0.1160(3) 0.7996(3) 0.83388(14) 0.0381(7) Uani 1 1 d .
H124 H 0.0561 0.8244 0.8089 0.046 Uiso 1 1 d R
C25 C 0.5617(3) 0.8963(3) 0.80363(13) 0.0362(7) Uani 1 1 d .
H25 H 0.5132 0.9174 0.8340 0.043 Uiso 1 1 d R
C18 C 1.2034(3) 0.7863(3) 0.67587(13) 0.0343(6) Uani 1 1 d .
H18 H 1.2406 0.7216 0.6733 0.041 Uiso 1 1 d R
C118 C 0.2089(3) 0.3375(3) 0.64930(13) 0.0385(7) Uani 1 1 d .
H118 H 0.2747 0.3365 0.6233 0.046 Uiso 1 1 d R
C119 C 0.0700(4) 0.2927(3) 0.62492(13) 0.0425(7) Uani 1 1 d .
H119 H 0.0426 0.2612 0.5826 0.051 Uiso 1 1 d R
C5 C 0.6904(3) 0.4069(3) 0.74108(12) 0.0303(6) Uani 1 1 d .
H5 H 0.7145 0.4182 0.7840 0.036 Uiso 1 1 d R
C9 C 0.6214(3) 0.3879(3) 0.44029(12) 0.0342(6) Uani 1 1 d .
H9A H 0.5960 0.2942 0.4277 0.041 Uiso 1 1 d R
H9B H 0.6908 0.4378 0.4163 0.041 Uiso 1 1 d R
H9C H 0.5401 0.4082 0.4335 0.041 Uiso 1 1 d R
C112 C -0.0142(3) 0.1069(3) 0.91313(13) 0.0319(6) Uani 1 1 d .
H112 H -0.0324 0.0166 0.9044 0.038 Uiso 1 1 d R
C8 C 0.8056(3) 0.4004(3) 0.51701(13) 0.0348(6) Uani 1 1 d .
H8A H 0.8433 0.4264 0.5604 0.042 Uiso 1 1 d R
H8B H 0.8730 0.4517 0.4926 0.042 Uiso 1 1 d R
H8C H 0.7847 0.3073 0.5052 0.042 Uiso 1 1 d R
C120 C -0.0286(3) 0.2937(3) 0.66304(13) 0.0397(7) Uani 1 1 d .
H120 H -0.1223 0.2643 0.6463 0.048 Uiso 1 1 d R

loop_
_atom_site_aniso_label
_atom_site_aniso_U_11
_atom_site_aniso_U_22
_atom_site_aniso_U_33
_atom_site_aniso_U_23
_atom_site_aniso_U_13
_atom_site_aniso_U_12
Ge1 0.02046(13) 0.01738(13) 0.01700(12) 0.00292(9) 0.00242(9) 0.00777(10)
Ge2 0.01775(13) 0.01827(13) 0.02223(13) 0.00358(10) 0.00258(10) 0.00671(10)
N1 0.0333(12) 0.0169(10) 0.0186(10) 0.0023(8) -0.0013(8) 0.0085(9)
C125 0.0479(18) 0.0262(14) 0.0466(17) 0.0145(13) 0.0287(14) 0.0195(13)
C110 0.0144(11) 0.0201(12) 0.0234(12) 0.0025(9) -0.0010(9) 0.0038(9)
C116 0.0283(13) 0.0226(12) 0.0228(12) 0.0045(10) 0.0039(10) 0.0120(11)
N4 0.0218(11) 0.0180(10) 0.0263(11) 0.0029(8) 0.0019(8) 0.0053(8)
N2 0.0186(11) 0.0168(10) 0.0401(13) 0.0037(9) 0.0000(9) 0.0064(9)
C16 0.0219(12) 0.0276(13) 0.0168(11) 0.0049(10) 0.0033(9) 0.0090(10)
C111 0.0296(14) 0.0231(13) 0.0287(13) -0.0003(10) 0.0061(11) 0.0060(11)
C106 0.0223(13) 0.0225(12) 0.0305(13) 0.0021(10) 0.0026(10) 0.0073(11)
C122 0.0209(12) 0.0197(12) 0.0254(12) 0.0081(10) 0.0104(10) 0.0079(10)
C10 0.0239(12) 0.0175(11) 0.0202(12) 0.0037(9) 0.0020(9) 0.0083(10)
C101 0.0193(12) 0.0217(12) 0.0245(12) 0.0073(10) 0.0081(9) 0.0087(10)
N3 0.0224(11) 0.0249(11) 0.0236(10) 0.0044(8) 0.0052(8) 0.0086(9)
C17 0.0296(14) 0.0269(13) 0.0250(13) 0.0027(10) 0.0020(10) 0.0135(11)
C22 0.0264(13) 0.0254(12) 0.0178(11) 0.0068(10) 0.0034(9) 0.0138(11)
C7 0.0208(12) 0.0205(12) 0.0281(13) 0.0008(10) 0.0020(10) 0.0054(10)
C20 0.0285(14) 0.0326(15) 0.0276(14) 0.0064(11) 0.0008(11) 0.0066(12)
C1 0.0217(12) 0.0233(12) 0.0239(12) 0.0046(10) 0.0048(10) 0.0103(10)
C2 0.0195(12) 0.0213(12) 0.0273(13) 0.0027(10) 0.0060(10) 0.0077(10)
C23 0.0260(13) 0.0256(13) 0.0252(13) 0.0094(10) 0.0035(10) 0.0108(11)
C27 0.0314(14) 0.0282(13) 0.0262(13) 0.0059(11) 0.0077(11) 0.0135(12)
C21 0.0271(13) 0.0264(13) 0.0244(13) 0.0064(10) 0.0023(10) 0.0109(11)
C24 0.0294(15) 0.0450(17) 0.0364(15) 0.0235(13) 0.0141(12) 0.0223(13)
C102 0.0234(12) 0.0211(12) 0.0213(12) 0.0066(9) 0.0075(9) 0.0088(10)
C26 0.0501(18) 0.0347(15) 0.0269(14) 0.0019(12) 0.0080(12) 0.0262(14)
C123 0.0370(15) 0.0332(15) 0.0280(14) 0.0077(11) 0.0046(11) 0.0192(13)
C117 0.0329(15) 0.0255(13) 0.0322(14) 0.0059(11) 0.0097(11) 0.0124(12)
C4 0.0411(16) 0.0266(14) 0.0366(15) 0.0152(12) 0.0151(12) 0.0168(13)
C107 0.0246(13) 0.0262(13) 0.0213(12) 0.0052(10) 0.0033(10) 0.0066(11)
C127 0.0253(13) 0.0269(13) 0.0315(14) 0.0056(11) 0.0084(11) 0.0114(11)
C13 0.0494(18) 0.0247(14) 0.0251(13) 0.0096(11) -0.0016(12) 0.0112(13)
C3 0.0298(14) 0.0191(12) 0.0352(15) 0.0042(11) 0.0099(11) 0.0071(11)
C115 0.0266(13) 0.0189(12) 0.0324(14) 0.0043(10) 0.0052(11) 0.0088(11)
C105 0.0384(16) 0.0194(12) 0.0331(14) 0.0049(11) 0.0107(12) 0.0143(12)
C12 0.0507(19) 0.0335(15) 0.0339(15) 0.0076(12) 0.0004(13) 0.0267(14)
C121 0.0312(15) 0.0353(15) 0.0312(14) 0.0045(12) 0.0033(11) 0.0174(13)
C108 0.0286(14) 0.0295(14) 0.0309(14) 0.0110(11) 0.0084(11) 0.0065(12)
C103 0.0262(14) 0.0356(15) 0.0258(13) 0.0069(11) 0.0039(10) 0.0158(12)
C6 0.0296(14) 0.0246(13) 0.0251(13) 0.0021(10) 0.0014(10) 0.0128(11)
C11 0.0338(15) 0.0296(14) 0.0258(13) 0.0047(11) 0.0059(11) 0.0165(12)
C114 0.0312(15) 0.0284(14) 0.0303(14) 0.0042(11) 0.0111(11) 0.0107(12)
C15 0.0419(16) 0.0339(15) 0.0288(14) 0.0107(11) 0.0121(12) 0.0231(13)
C104 0.0375(16) 0.0314(14) 0.0349(15) 0.0107(12) 0.0088(12) 0.0247(13)
C14 0.0548(19) 0.0397(16) 0.0226(13) 0.0094(12) 0.0132(13) 0.0228(15)
C113 0.0252(14) 0.0258(13) 0.0322(14) 0.0100(11) 0.0059(11) 0.0048(11)
C126 0.0311(15) 0.0256(14) 0.0426(16) -0.0006(12) 0.0138(12) 0.0076(12)
C109 0.0324(15) 0.0216(13) 0.0384(15) 0.0007(11) -0.0022(12) 0.0075(12)
C19 0.0214(13) 0.0489(18) 0.0322(14) 0.0127(13) 0.0032(11) 0.0138(13)
C124 0.0532(19) 0.0406(17) 0.0378(16) 0.0176(13) 0.0143(14) 0.0327(15)
C25 0.0500(18) 0.0536(19) 0.0263(14) 0.0153(13) 0.0172(13) 0.0389(16)
C18 0.0335(15) 0.0460(17) 0.0336(15) 0.0112(13) 0.0059(12) 0.0253(14)
C118 0.057(2) 0.0355(16) 0.0311(15) 0.0101(12) 0.0198(14) 0.0231(15)
C119 0.066(2) 0.0443(18) 0.0225(14) 0.0014(12) 0.0014(14) 0.0293(17)
C5 0.0369(15) 0.0345(15) 0.0259(13) 0.0104(11) 0.0081(11) 0.0190(13)
C9 0.0368(16) 0.0348(15) 0.0294(14) 0.0028(12) 0.0039(12) 0.0131(13)
C112 0.0307(15) 0.0170(12) 0.0431(16) 0.0022(11) 0.0071(12) 0.0042(11)
C8 0.0237(14) 0.0440(17) 0.0379(16) 0.0078(13) 0.0088(11) 0.0135(13)
C120 0.0444(18) 0.0453(17) 0.0303(15) -0.0014(13) -0.0087(13) 0.0236(15)

loop_
_atom_type_symbol
_atom_type_description
_atom_type_scat_dispersion_real
_atom_type_scat_dispersion_imag
_atom_type_scat_source
C C 0.0033 0.0016 'International Tables Vol C Tables 4.2.6.8 and 6.1.1.4'
H H 0.0000 0.0000 'International Tables Vol C Tables 4.2.6.8 and 6.1.1.4'
N N 0.0061 0.0033 'International Tables Vol C Tables 4.2.6.8 and 6.1.1.4'
Ge Ge 0.1547 1.8001 'International Tables Vol C Tables 4.2.6.8 and 6.1.1.4'

loop_
_exptl_crystal_face_index_h
_exptl_crystal_face_index_k
_exptl_crystal_face_index_l
_exptl_crystal_face_perp_dist
0 1 -1 0.100
0 -1 -1 0.106
0 0 1 0.140
-1 0 1 0.113
1 0 0 0.112
0 0 -1 0.084
0 -1 0 0.116
1 -1 0 0.122

loop_
_geom_angle_atom_site_label_1
_geom_angle_atom_site_label_2
_geom_angle_atom_site_label_3
_geom_angle
N1 Ge1 C10 105.22(9)
N1 Ge1 C22 110.15(10)
C10 Ge1 C22 108.79(10)
N1 Ge1 C16 109.17(10)
C10 Ge1 C16 108.31(10)
C22 Ge1 C16 114.76(10)
N2 Ge2 C116 111.57(10)
N2 Ge2 C122 101.70(10)
C116 Ge2 C122 111.71(10)
N2 Ge2 C110 110.58(10)
C116 Ge2 C110 109.32(10)
C122 Ge2 C110 111.81(10)
C1 N1 Ge1 130.37(17)
C1 N1 H1 114.8
Ge1 N1 H1 114.8
C124 C125 C126 120.1(3)
C124 C125 H125 119.9
C126 C125 H125 120.0
C115 C110 C111 117.9(2)
C115 C110 Ge2 120.33(18)
C111 C110 Ge2 121.59(18)
C117 C116 C121 118.2(2)
C117 C116 Ge2 122.0(2)
C121 C116 Ge2 119.74(19)
C109 N4 C108 110.6(2)
C109 N4 C107 109.9(2)
C108 N4 C107 111.3(2)
C101 N2 Ge2 130.60(17)
C101 N2 H2 114.7
Ge2 N2 H2 114.7
C17 C16 C21 118.1(2)
C17 C16 Ge1 120.22(19)
C21 C16 Ge1 121.50(19)
C112 C111 C110 120.5(2)
C112 C111 H111 120.0
C110 C111 H111 119.6
C105 C106 C101 120.8(2)
C105 C106 H106 119.6
C101 C106 H106 119.6
C127 C122 C123 117.9(2)
C127 C122 Ge2 120.21(19)
C123 C122 Ge2 121.86(19)
C15 C10 C11 117.9(2)
C15 C10 Ge1 120.86(19)
C11 C10 Ge1 121.21(18)
N2 C101 C106 121.7(2)
N2 C101 C102 119.2(2)
C106 C101 C102 119.0(2)
C9 N3 C8 110.1(2)
C9 N3 C7 109.3(2)
C8 N3 C7 112.4(2)
C16 C17 C18 120.7(2)
C16 C17 H17 119.5
C18 C17 H17 119.8
C27 C22 C23 118.2(2)
C27 C22 Ge1 121.11(19)
C23 C22 Ge1 120.53(18)
N3 C7 C2 114.9(2)
N3 C7 H7A 108.3
C2 C7 H7A 108.5
N3 C7 H7B 108.6
C2 C7 H7B 108.8
H7A C7 H7B 107.6
C19 C20 C21 119.8(3)
C19 C20 H20 120.0
C21 C20 H20 120.2
N1 C1 C6 121.5(2)
N1 C1 C2 119.8(2)
C6 C1 C2 118.7(2)
C3 C2 C1 118.7(2)
C3 C2 C7 119.5(2)
C1 C2 C7 121.8(2)
C24 C23 C22 120.7(3)
C24 C23 H23 119.7
C22 C23 H23 119.6
C22 C27 C26 121.3(3)
C22 C27 H27 119.4
C26 C27 H27 119.2
C20 C21 C16 121.2(2)
C20 C21 H21 119.4
C16 C21 H21 119.4
C23 C24 C25 120.0(3)
C23 C24 H24 120.0
C25 C24 H24 120.0
C103 C102 C101 118.6(2)
C103 C102 C107 120.7(2)
C101 C102 C107 120.6(2)
C25 C26 C27 119.3(3)
C25 C26 H26 120.3
C27 C26 H26 120.4
C124 C123 C122 120.8(3)
C124 C123 H123 119.6
C122 C123 H123 119.6
C118 C117 C116 120.2(3)
C118 C117 H117 119.7
C116 C117 H117 120.1
C3 C4 C5 119.2(2)
C3 C4 H4 120.3
C5 C4 H4 120.5
N4 C107 C102 114.11(19)
N4 C107 H107A 108.6
C102 C107 H107A 108.7
N4 C107 H107B 108.8
C102 C107 H107B 108.8
H107A C107 H107B 107.7
C126 C127 C122 121.1(3)
C126 C127 H127 119.5
C122 C127 H127 119.5
C14 C13 C12 119.9(3)
C14 C13 H13 120.0
C12 C13 H13 120.0
C4 C3 C2 122.2(2)
C4 C3 H3 119.1
C2 C3 H3 118.7
C110 C115 C114 121.5(2)
C110 C115 H115 119.3
C114 C115 H115 119.3
C106 C105 C104 120.7(2)
C106 C105 H105 119.6
C104 C105 H105 119.7
C13 C12 C11 120.1(3)
C13 C12 H12 119.9
C11 C12 H12 120.0
C120 C121 C116 121.3(3)
C120 C121 H121 119.4
C116 C121 H121 119.4
N4 C108 H108A 109.7
N4 C108 H108B 109.3
H108A C108 H108B 109.5
N4 C108 H108C 109.4
H108A C108 H108C 109.6
H108B C108 H108C 109.4
C104 C103 C102 122.4(2)
C104 C103 H103 118.9
C102 C103 H103 118.7
C5 C6 C1 121.1(2)
C5 C6 H6 119.4
C1 C6 H6 119.5
C10 C11 C12 120.8(2)
C10 C11 H11 119.6
C12 C11 H11 119.6
C113 C114 C115 119.3(2)
C113 C114 H114 120.3
C115 C114 H114 120.4
C10 C15 C14 121.5(3)
C10 C15 H15 119.4
C14 C15 H15 119.1
C103 C104 C105 118.5(2)
C103 C104 H104 120.8
C105 C104 H104 120.7
C13 C14 C15 119.7(3)
C13 C14 H14 120.1
C15 C14 H14 120.2
C112 C113 C114 120.6(2)
C112 C113 H113 119.8
C114 C113 H113 119.6
C125 C126 C127 119.7(3)
C125 C126 H126 120.2
C127 C126 H126 120.0
N4 C109 H109A 109.5
N4 C109 H109B 109.3
H109A C109 H109B 109.4
N4 C109 H109C 109.7
H109A C109 H109C 109.5
H109B C109 H109C 109.5
C18 C19 C20 120.0(3)
C18 C19 H19 120.2
C20 C19 H19 119.8
C125 C124 C123 120.4(3)
C125 C124 H124 119.9
C123 C124 H124 119.7
C26 C25 C24 120.3(2)
C26 C25 H25 119.9
C24 C25 H25 119.8
C19 C18 C17 120.2(3)
C19 C18 H18 119.8
C17 C18 H18 120.0
C119 C118 C117 120.4(3)
C119 C118 H118 119.8
C117 C118 H118 119.8
C118 C119 C120 120.3(3)
C118 C119 H119 119.7
C120 C119 H119 120.0
C4 C5 C6 120.1(2)
C4 C5 H5 119.9
C6 C5 H5 120.0
N3 C9 H9A 109.7
N3 C9 H9B 109.5
H9A C9 H9B 109.5
N3 C9 H9C 109.2
H9A C9 H9C 109.5
H9B C9 H9C 109.4
C113 C112 C111 120.2(2)
C113 C112 H112 119.9
C111 C112 H112 119.9
N3 C8 H8A 109.6
N3 C8 H8B 109.5
H8A C8 H8B 109.5
N3 C8 H8C 109.5
H8A C8 H8C 109.3
H8B C8 H8C 109.5
C119 C120 C121 119.6(3)
C119 C120 H120 120.1
C121 C120 H120 120.3

loop_
_geom_bond_atom_site_label_1
_geom_bond_atom_site_label_2
_geom_bond_distance
Ge1 N1 1.834(2)
Ge1 C10 1.939(2)
Ge1 C22 1.939(2)
Ge1 C16 1.948(2)
Ge2 N2 1.829(2)
Ge2 C116 1.939(2)
Ge2 C122 1.944(2)
Ge2 C110 1.944(2)
N1 C1 1.390(3)
N1 H1 0.8601
C125 C124 1.373(4)
C125 C126 1.383(4)
C125 H125 0.9304
C110 C115 1.385(3)
C110 C111 1.398(3)
C116 C117 1.396(4)
C116 C121 1.397(4)
N4 C109 1.455(3)
N4 C108 1.456(3)
N4 C107 1.465(3)
N2 C101 1.392(3)
N2 H2 0.8599
C16 C17 1.390(4)
C16 C21 1.395(3)
C111 C112 1.388(4)
C111 H111 0.9303
C106 C105 1.379(4)
C106 C101 1.399(3)
C106 H106 0.9312
C122 C127 1.395(4)
C122 C123 1.397(4)
C10 C15 1.383(3)
C10 C11 1.387(3)
C101 C102 1.407(3)
N3 C9 1.458(3)
N3 C8 1.458(3)
N3 C7 1.470(3)
C17 C18 1.390(4)
C17 H17 0.9300
C22 C27 1.387(3)
C22 C23 1.400(3)
C7 C2 1.507(3)
C7 H7A 0.9696
C7 H7B 0.9697
C20 C19 1.381(4)
C20 C21 1.386(4)
C20 H20 0.9296
C1 C6 1.403(3)
C1 C2 1.412(3)
C2 C3 1.390(3)
C23 C24 1.381(4)
C23 H23 0.9295
C27 C26 1.390(4)
C27 H27 0.9302
C21 H21 0.9302
C24 C25 1.384(4)
C24 H24 0.9293
C102 C103 1.387(3)
C102 C107 1.508(3)
C26 C25 1.380(4)
C26 H26 0.9290
C123 C124 1.386(4)
C123 H123 0.9302
C117 C118 1.389(4)
C117 H117 0.9299
C4 C3 1.380(4)
C4 C5 1.385(4)
C4 H4 0.9289
C107 H107A 0.9707
C107 H107B 0.9687
C127 C126 1.391(4)
C127 H127 0.9304
C13 C14 1.371(4)
C13 C12 1.376(4)
C13 H13 0.9318
C3 H3 0.9296
C115 C114 1.388(4)
C115 H115 0.9296
C105 C104 1.388(4)
C105 H105 0.9296
C12 C11 1.389(4)
C12 H12 0.9309
C121 C120 1.380(4)
C121 H121 0.9294
C108 H108A 0.9598
C108 H108B 0.9603
C108 H108C 0.9590
C103 C104 1.384(4)
C103 H103 0.9301
C6 C5 1.386(4)
C6 H6 0.9304
C11 H11 0.9302
C114 C113 1.376(4)
C114 H114 0.9289
C15 C14 1.386(4)
C15 H15 0.9297
C104 H104 0.9307
C14 H14 0.9293
C113 C112 1.367(4)
C113 H113 0.9291
C126 H126 0.9302
C109 H109A 0.9601
C109 H109B 0.9598
C109 H109C 0.9597
C19 C18 1.380(4)
C19 H19 0.9299
C124 H124 0.9305
C25 H25 0.9295
C18 H18 0.9300
C118 C119 1.375(4)
C118 H118 0.9300
C119 C120 1.379(4)
C119 H119 0.9287
C5 H5 0.9297
C9 H9A 0.9603
C9 H9B 0.9602
C9 H9C 0.9603
C112 H112 0.9296
C8 H8A 0.9612
C8 H8B 0.9596
C8 H8C 0.9601
C120 H120 0.9302

loop_
_geom_hbond_atom_site_label_D
_geom_hbond_atom_site_label_H
_geom_hbond_atom_site_label_A
_geom_hbond_distance_DH
_geom_hbond_distance_HA
_geom_hbond_distance_DA
_geom_hbond_angle_DHA
N1 H1 N3 0.86 2.20 2.857(3) 133.4
N2 H2 N4 0.86 2.14 2.832(3) 136.7
